data_8103172
loop_
_publ_author_name
'E-Yu Ji'
'Hai-Ling Chen'

_publ_section_title
;
 Crystal structure of [diaquabis(4-carboxy-2-ethyl-1H-
 imidazole-5-carboxylato-?2N3,O4)iron(II)] --- N,N-dimethylformamide
 (1:2), Fe(C7H7N2O4)2(H2O)2 &#x00B7; 2C3H7NO
;
_journal_issue 3
_journal_name_full 'Zeitschrift f\"ur Kristallographie - New Crystal Structures'
_journal_page_first 431
_journal_volume 226
_journal_year 2011
_chemical_formula_sum 'C20 H32 Fe N6 O12'
_chemical_formula_weight 604.37
_space_group_IT_number 2
_symmetry_cell_setting triclinic
_symmetry_space_group_name_Hall '-P 1'
_symmetry_space_group_name_H-M 'P -1'
_atom_sites_solution_hydrogens geom
_atom_sites_solution_primary direct
_atom_sites_solution_secondary difmap
_audit_creation_method SHELXL-97
_cell_angle_alpha 69.5780(10)
_cell_angle_beta 78.015(2)
_cell_angle_gamma 69.9900(10)
_cell_formula_units_Z 1
_cell_length_a 7.2900(7)
_cell_length_b 8.9289(9)
_cell_length_c 12.05010(14)
_cell_measurement_reflns_used 2051
_cell_measurement_temperature 298(2)
_cell_measurement_theta_max 23.917
_cell_measurement_theta_min 2.483
_cell_volume 687.21(10)
_computing_cell_refinement 'SAINT (Bruker, 2007)'
_computing_data_collection 'SMART (Bruker, 2007)'
_computing_data_reduction SAINT
_computing_molecular_graphics 'SHELXTL (Sheldrick, 2008)'
_computing_publication_material SHELXTL
_computing_structure_refinement 'SHELXL-97 (Sheldrick, 2008)'
_computing_structure_solution 'SHELXS-97 (Sheldrick, 2008)'
_diffrn_ambient_temperature 298(2)
_diffrn_measured_fraction_theta_full 0.976
_diffrn_measured_fraction_theta_max 0.976
_diffrn_measurement_device_type 'SMART 1000 CCD area detector'
_diffrn_measurement_method 'phi and omega scans'
_diffrn_radiation_monochromator graphite
_diffrn_radiation_source 'fine-focus sealed tube'
_diffrn_radiation_type MoK\a
_diffrn_radiation_wavelength 0.71073
_diffrn_reflns_av_R_equivalents 0.0157
_diffrn_reflns_av_sigmaI/netI 0.0314
_diffrn_reflns_limit_h_max 8
_diffrn_reflns_limit_h_min -5
_diffrn_reflns_limit_k_max 10
_diffrn_reflns_limit_k_min -10
_diffrn_reflns_limit_l_max 13
_diffrn_reflns_limit_l_min -14
_diffrn_reflns_number 3545
_diffrn_reflns_theta_full 24.99
_diffrn_reflns_theta_max 24.99
_diffrn_reflns_theta_min 2.55
_diffrn_standards_number 0
_exptl_absorpt_coefficient_mu 0.618
_exptl_absorpt_correction_T_max 0.8709
_exptl_absorpt_correction_T_min 0.7516
_exptl_absorpt_correction_type multi-scan
_exptl_absorpt_process_details sadabs
_exptl_crystal_colour orange
_exptl_crystal_density_diffrn 1.460
_exptl_crystal_density_method 'not measured'
_exptl_crystal_description block
_exptl_crystal_F_000 316
_exptl_crystal_size_max 0.49
_exptl_crystal_size_mid 0.35
_exptl_crystal_size_min 0.23
_refine_diff_density_max 0.338
_refine_diff_density_min -0.340
_refine_diff_density_rms 0.092
_refine_ls_extinction_method none
_refine_ls_goodness_of_fit_ref 1.081
_refine_ls_hydrogen_treatment constr
_refine_ls_matrix_type full
_refine_ls_number_parameters 181
_refine_ls_number_reflns 2363
_refine_ls_number_restraints 3
_refine_ls_restrained_S_all 1.095
_refine_ls_R_factor_all 0.0488
_refine_ls_R_factor_gt 0.0380
_refine_ls_shift/su_max 0.000
_refine_ls_shift/su_mean 0.000
_refine_ls_structure_factor_coef Fsqd
_refine_ls_weighting_details 'calc w=1/[\s^2^(Fo^2^)+(0.0502P)^2^+0.2818P] where P=(Fo^2^+2Fc^2^)/3'
_refine_ls_weighting_scheme calc
_refine_ls_wR_factor_gt 0.0934
_refine_ls_wR_factor_ref 0.1028
_reflns_number_gt 1967
_reflns_number_total 2363
_reflns_threshold_expression >2sigma(I)
_cod_data_source_file 1267-3446.cff
_cod_data_source_block 2
_cod_database_code 8103172

loop_
_symmetry_equiv_pos_as_xyz
'x, y, z'
'-x, -y, -z'

loop_
_atom_site_label
_atom_site_type_symbol
_atom_site_fract_x
_atom_site_fract_y
_atom_site_fract_z
_atom_site_U_iso_or_equiv
_atom_site_adp_type
_atom_site_occupancy
_atom_site_symmetry_multiplicity
_atom_site_calc_flag
_atom_site_refinement_flags
Fe1 Fe 0.5000 0.5000 0.5000 0.03143(18) Uani 1 2 d S
N1 N 0.6907(3) 0.3264(2) 0.40644(17) 0.0298(5) Uani 1 1 d .
N2 N 0.8816(3) 0.1606(2) 0.30366(18) 0.0323(5) Uani 1 1 d .
H2 H 0.9585 0.1286 0.2464 0.039 Uiso 1 1 calc R
N3 N 0.2946(4) 0.9193(3) 1.0035(2) 0.0486(6) Uani 1 1 d .
O1 O 0.5004(3) 0.2522(2) 0.62905(15) 0.0372(4) Uani 1 1 d .
O2 O 0.6025(3) -0.0196(2) 0.65435(16) 0.0436(5) Uani 1 1 d .
H2A H 0.6706 -0.0833 0.6164 0.065 Uiso 1 1 calc R
O3 O 0.8070(3) -0.2065(2) 0.53577(16) 0.0389(4) Uani 1 1 d .
O4 O 0.9940(3) -0.1901(2) 0.36239(16) 0.0408(5) Uani 1 1 d .
O1W O 0.2616(3) 0.5064(2) 0.42545(18) 0.0477(5) Uani 1 1 d D
H1W H 0.2211 0.4213 0.4439 0.072 Uiso 1 1 d RD
H2W H 0.1670 0.5959 0.4096 0.072 Uiso 1 1 d RD
O6 O 0.1066(4) 1.1002(3) 1.1026(2) 0.0662(7) Uani 1 1 d .
C1 C 0.5945(4) 0.1325(3) 0.5917(2) 0.0303(5) Uani 1 1 d .
C2 C 0.7009(3) 0.1634(3) 0.4717(2) 0.0263(5) Uani 1 1 d .
C3 C 0.8193(3) 0.0583(3) 0.4083(2) 0.0263(5) Uani 1 1 d .
C4 C 0.8800(4) -0.1270(3) 0.4356(2) 0.0294(5) Uani 1 1 d .
C5 C 0.8016(4) 0.3204(3) 0.3057(2) 0.0346(6) Uani 1 1 d .
C6 C 0.8341(5) 0.4685(4) 0.2066(3) 0.0551(8) Uani 1 1 d .
H6A H 0.7851 0.4727 0.1363 0.066 Uiso 1 1 calc R
H6B H 0.7571 0.5687 0.2281 0.066 Uiso 1 1 calc R
C7 C 1.0419(7) 0.4709(5) 0.1756(4) 0.0960(14) Uani 1 1 d .
H7A H 1.0866 0.4835 0.2405 0.144 Uiso 1 1 calc R
H7B H 1.0511 0.5629 0.1056 0.144 Uiso 1 1 calc R
H7C H 1.1221 0.3680 0.1608 0.144 Uiso 1 1 calc R
C8 C 0.2036(5) 0.9577(5) 1.0999(3) 0.0571(8) Uani 1 1 d .
H8 H 0.2125 0.8716 1.1715 0.069 Uiso 1 1 calc R
C9 C 0.4008(7) 0.7497(5) 1.0043(5) 0.0968(14) Uani 1 1 d .
H9A H 0.4064 0.6779 1.0850 0.145 Uiso 1 1 calc R
H9B H 0.5316 0.7449 0.9668 0.145 Uiso 1 1 calc R
H9C H 0.3350 0.7136 0.9617 0.145 Uiso 1 1 calc R
C10 C 0.2878(6) 1.0479(5) 0.8888(3) 0.0716(10) Uani 1 1 d .
H10A H 0.2170 1.0292 0.8384 0.107 Uiso 1 1 calc R
H10B H 0.4190 1.0435 0.8523 0.107 Uiso 1 1 calc R
H10C H 0.2229 1.1558 0.8999 0.107 Uiso 1 1 calc R

loop_
_atom_site_aniso_label
_atom_site_aniso_U_11
_atom_site_aniso_U_22
_atom_site_aniso_U_33
_atom_site_aniso_U_23
_atom_site_aniso_U_13
_atom_site_aniso_U_12
Fe1 0.0319(3) 0.0213(3) 0.0384(3) -0.0135(2) 0.0028(2) -0.0037(2)
N1 0.0327(11) 0.0200(10) 0.0320(11) -0.0087(8) 0.0030(9) -0.0047(8)
N2 0.0350(12) 0.0279(11) 0.0290(11) -0.0131(9) 0.0055(9) -0.0037(9)
N3 0.0447(14) 0.0574(16) 0.0458(14) -0.0262(12) 0.0080(11) -0.0141(12)
O1 0.0420(10) 0.0273(9) 0.0365(10) -0.0146(8) 0.0099(8) -0.0062(8)
O2 0.0586(12) 0.0254(9) 0.0384(10) -0.0112(8) 0.0150(9) -0.0120(9)
O3 0.0489(11) 0.0208(9) 0.0437(11) -0.0114(8) 0.0019(9) -0.0084(8)
O4 0.0476(11) 0.0277(9) 0.0419(10) -0.0181(8) -0.0015(9) 0.0012(8)
O1W 0.0410(11) 0.0249(9) 0.0792(14) -0.0175(9) -0.0174(10) -0.0036(8)
O6 0.0733(16) 0.0704(16) 0.0557(14) -0.0374(12) 0.0200(12) -0.0189(13)
C1 0.0287(13) 0.0256(13) 0.0340(13) -0.0089(10) -0.0007(10) -0.0065(10)
C2 0.0253(12) 0.0218(12) 0.0313(12) -0.0104(10) -0.0019(10) -0.0043(9)
C3 0.0263(12) 0.0246(12) 0.0276(12) -0.0091(9) -0.0031(9) -0.0055(10)
C4 0.0299(13) 0.0237(12) 0.0349(13) -0.0132(10) -0.0065(11) -0.0019(10)
C5 0.0379(14) 0.0263(13) 0.0325(13) -0.0079(10) 0.0014(11) -0.0048(11)
C6 0.068(2) 0.0345(15) 0.0443(16) -0.0056(13) 0.0141(15) -0.0101(15)
C7 0.095(3) 0.081(3) 0.094(3) 0.016(2) -0.003(3) -0.052(3)
C8 0.056(2) 0.073(2) 0.0401(17) -0.0192(16) 0.0073(14) -0.0220(18)
C9 0.083(3) 0.081(3) 0.121(4) -0.055(3) 0.008(3) -0.003(2)
C10 0.083(3) 0.091(3) 0.0445(19) -0.0272(18) 0.0117(18) -0.034(2)

loop_
_atom_type_symbol
_atom_type_description
_atom_type_scat_dispersion_real
_atom_type_scat_dispersion_imag
_atom_type_scat_source
C C 0.0033 0.0016 'International Tables Vol C Tables 4.2.6.8 and 6.1.1.4'
H H 0.0000 0.0000 'International Tables Vol C Tables 4.2.6.8 and 6.1.1.4'
N N 0.0061 0.0033 'International Tables Vol C Tables 4.2.6.8 and 6.1.1.4'
O O 0.0106 0.0060 'International Tables Vol C Tables 4.2.6.8 and 6.1.1.4'
Fe Fe 0.3463 0.8444 'International Tables Vol C Tables 4.2.6.8 and 6.1.1.4'

loop_
_geom_angle_atom_site_label_1
_geom_angle_atom_site_label_2
_geom_angle_atom_site_label_3
_geom_angle
_geom_angle_site_symmetry_1
_geom_angle_site_symmetry_3
O1W Fe1 O1W 180.0 . 2_666
O1W Fe1 N1 89.15(7) . .
O1W Fe1 N1 90.85(7) 2_666 .
O1W Fe1 N1 90.85(7) . 2_666
O1W Fe1 N1 89.15(7) 2_666 2_666
N1 Fe1 N1 180.0 . 2_666
O1W Fe1 O1 89.38(7) . 2_666
O1W Fe1 O1 90.62(7) 2_666 2_666
N1 Fe1 O1 103.28(6) . 2_666
N1 Fe1 O1 76.72(6) 2_666 2_666
O1W Fe1 O1 90.62(7) . .
O1W Fe1 O1 89.38(7) 2_666 .
N1 Fe1 O1 76.72(6) . .
N1 Fe1 O1 103.28(6) 2_666 .
O1 Fe1 O1 179.998(1) 2_666 .
C5 N1 C2 106.18(18) . .
C5 N1 Fe1 142.21(16) . .
C2 N1 Fe1 111.60(15) . .
C5 N2 C3 108.4(2) . .
C5 N2 H2 125.8 . .
C3 N2 H2 125.8 . .
C8 N3 C9 122.5(3) . .
C8 N3 C10 120.6(3) . .
C9 N3 C10 116.9(3) . .
C1 O1 Fe1 114.54(15) . .
C1 O2 H2A 109.5 . .
Fe1 O1W H1W 121.7 . .
Fe1 O1W H2W 119.3 . .
H1W O1W H2W 110.7 . .
O1 C1 O2 122.1(2) . .
O1 C1 C2 119.2(2) . .
O2 C1 C2 118.7(2) . .
C3 C2 N1 109.7(2) . .
C3 C2 C1 132.5(2) . .
N1 C2 C1 117.80(19) . .
N2 C3 C2 105.22(19) . .
N2 C3 C4 122.5(2) . .
C2 C3 C4 132.2(2) . .
O4 C4 O3 125.8(2) . .
O4 C4 C3 118.5(2) . .
O3 C4 C3 115.7(2) . .
N1 C5 N2 110.5(2) . .
N1 C5 C6 125.2(2) . .
N2 C5 C6 124.2(2) . .
C7 C6 C5 115.2(3) . .
C7 C6 H6A 108.5 . .
C5 C6 H6A 108.5 . .
C7 C6 H6B 108.5 . .
C5 C6 H6B 108.5 . .
H6A C6 H6B 107.5 . .
C6 C7 H7A 109.5 . .
C6 C7 H7B 109.5 . .
H7A C7 H7B 109.5 . .
C6 C7 H7C 109.5 . .
H7A C7 H7C 109.5 . .
H7B C7 H7C 109.5 . .
O6 C8 N3 124.5(3) . .
O6 C8 H8 117.7 . .
N3 C8 H8 117.7 . .
N3 C9 H9A 109.5 . .
N3 C9 H9B 109.5 . .
H9A C9 H9B 109.5 . .
N3 C9 H9C 109.5 . .
H9A C9 H9C 109.5 . .
H9B C9 H9C 109.5 . .
N3 C10 H10A 109.5 . .
N3 C10 H10B 109.5 . .
H10A C10 H10B 109.5 . .
N3 C10 H10C 109.5 . .
H10A C10 H10C 109.5 . .
H10B C10 H10C 109.5 . .

loop_
_geom_bond_atom_site_label_1
_geom_bond_atom_site_label_2
_geom_bond_distance
_geom_bond_site_symmetry_2
Fe1 O1W 2.0913(18) .
Fe1 O1W 2.0913(18) 2_666
Fe1 N1 2.1682(18) .
Fe1 N1 2.1682(18) 2_666
Fe1 O1 2.2158(17) 2_666
Fe1 O1 2.2158(17) .
N1 C5 1.319(3) .
N1 C2 1.376(3) .
N2 C5 1.351(3) .
N2 C3 1.368(3) .
N2 H2 0.8600 .
N3 C8 1.307(4) .
N3 C9 1.443(5) .
N3 C10 1.454(4) .
O1 C1 1.234(3) .
O2 C1 1.291(3) .
O2 H2A 0.8200 .
O3 C4 1.280(3) .
O4 C4 1.228(3) .
O1W H1W 0.8498 .
O1W H2W 0.8499 .
O6 C8 1.234(4) .
C1 C2 1.474(3) .
C2 C3 1.372(3) .
C3 C4 1.490(3) .
C5 C6 1.491(4) .
C6 C7 1.489(5) .
C6 H6A 0.9700 .
C6 H6B 0.9700 .
C7 H7A 0.9600 .
C7 H7B 0.9600 .
C7 H7C 0.9600 .
C8 H8 0.9300 .
C9 H9A 0.9600 .
C9 H9B 0.9600 .
C9 H9C 0.9600 .
C10 H10A 0.9600 .
C10 H10B 0.9600 .
C10 H10C 0.9600 .

loop_
_geom_hbond_atom_site_label_D
_geom_hbond_atom_site_label_H
_geom_hbond_atom_site_label_A
_geom_hbond_distance_DH
_geom_hbond_distance_HA
_geom_hbond_distance_DA
_geom_hbond_angle_DHA
_geom_hbond_site_symmetry_A
O1W H2W O4 0.85 1.86 2.699(2) 169.9 1_465
O1W H1W O3 0.85 1.92 2.754(2) 165.2 2_656
O2 H2A O3 0.82 1.66 2.475(2) 178.1 .
N2 H2 O6 0.86 1.89 2.741(3) 169.2 1_644

loop_
_geom_torsion_atom_site_label_1
_geom_torsion_atom_site_label_2
_geom_torsion_atom_site_label_3
_geom_torsion_atom_site_label_4
_geom_torsion
_geom_torsion_site_symmetry_1
O1W Fe1 N1 C5 90.7(3) .
O1W Fe1 N1 C5 -89.3(3) 2_666
N1 Fe1 N1 C5 -85(15) 2_666
O1 Fe1 N1 C5 1.6(3) 2_666
O1 Fe1 N1 C5 -178.4(3) .
O1W Fe1 N1 C2 -87.72(16) .
O1W Fe1 N1 C2 92.28(16) 2_666
N1 Fe1 N1 C2 96(15) 2_666
O1 Fe1 N1 C2 -176.88(15) 2_666
O1 Fe1 N1 C2 3.12(15) .
O1W Fe1 O1 C1 85.79(18) .
O1W Fe1 O1 C1 -94.21(18) 2_666
N1 Fe1 O1 C1 -3.19(17) .
N1 Fe1 O1 C1 176.81(17) 2_666
O1 Fe1 O1 C1 -116(10) 2_666
Fe1 O1 C1 O2 -177.21(18) .
Fe1 O1 C1 C2 2.6(3) .
C5 N1 C2 C3 -0.3(3) .
Fe1 N1 C2 C3 178.66(15) .
C5 N1 C2 C1 178.0(2) .
Fe1 N1 C2 C1 -3.0(2) .
O1 C1 C2 C3 178.1(2) .
O2 C1 C2 C3 -2.0(4) .
O1 C1 C2 N1 0.3(3) .
O2 C1 C2 N1 -179.9(2) .
C5 N2 C3 C2 -0.2(3) .
C5 N2 C3 C4 179.9(2) .
N1 C2 C3 N2 0.3(2) .
C1 C2 C3 N2 -177.7(2) .
N1 C2 C3 C4 -179.8(2) .
C1 C2 C3 C4 2.2(4) .
N2 C3 C4 O4 1.8(3) .
C2 C3 C4 O4 -178.0(2) .
N2 C3 C4 O3 -178.5(2) .
C2 C3 C4 O3 1.6(4) .
C2 N1 C5 N2 0.2(3) .
Fe1 N1 C5 N2 -178.28(19) .
C2 N1 C5 C6 179.7(3) .
Fe1 N1 C5 C6 1.2(5) .
C3 N2 C5 N1 0.0(3) .
C3 N2 C5 C6 -179.5(3) .
N1 C5 C6 C7 120.0(4) .
N2 C5 C6 C7 -60.5(4) .
C9 N3 C8 O6 -177.8(4) .
C10 N3 C8 O6 0.4(5) .
